data_7036394
loop_
_publ_author_name
'Hou, Yun-Long'
'Li, Sheng-Xia'
'Sun, Raymond Wai-Yin'
'Liu, Xin-Yuan'
'Weng Ng, Seik'
'Li, Dan'

_publ_section_title
;
 Facile preparation and dual catalytic activity of copper(i)-metallosalen
 coordination polymers.
;
_journal_issue 39
_journal_name_full 'Dalton transactions (Cambridge, England : 2003)'
_journal_page_first 17360
_journal_page_last 17365
_journal_paper_doi 10.1039/c5dt00741k
_journal_volume 44
_journal_year 2015
_chemical_formula_moiety 'C21 H18 Cu2 I2 N4'
_chemical_formula_sum 'C21 H18 Cu2 I2 N4'
_chemical_formula_weight 707.27
_chemical_name_systematic
; 
 ? 
;
_space_group_IT_number 64
_symmetry_cell_setting orthorhombic
_symmetry_space_group_name_Hall '-C 2ac 2'
_symmetry_space_group_name_H-M 'C m c a'
_atom_sites_solution_hydrogens geom
_atom_sites_solution_primary direct
_atom_sites_solution_secondary difmap
_audit_creation_method SHELXL-97
_audit_update_record
;
2015-02-09 deposited with the CCDC.
2015-09-03 downloaded from the CCDC.
;
_cell_angle_alpha 90.00
_cell_angle_beta 90.00
_cell_angle_gamma 90.00
_cell_formula_units_Z 8
_cell_length_a 14.191
_cell_length_b 21.044
_cell_length_c 15.410
_cell_measurement_reflns_used 5405
_cell_measurement_temperature 293(2)
_cell_measurement_theta_max 28.0547
_cell_measurement_theta_min 2.8650
_cell_volume 4601.972
_computing_structure_refinement 'SHELXL-97 (Sheldrick, 1997)'
_computing_structure_solution 'SHELXS-97 (Sheldrick, 1990)'
_diffrn_ambient_temperature 293(2)
_diffrn_measured_fraction_theta_full 0.998
_diffrn_measured_fraction_theta_max 0.998
_diffrn_radiation_monochromator graphite
_diffrn_radiation_source 'fine-focus sealed tube'
_diffrn_radiation_type MoK\a
_diffrn_radiation_wavelength 0.71073
_diffrn_reflns_av_R_equivalents 0.0309
_diffrn_reflns_av_sigmaI/netI 0.0222
_diffrn_reflns_limit_h_max 16
_diffrn_reflns_limit_h_min -15
_diffrn_reflns_limit_k_max 24
_diffrn_reflns_limit_k_min -24
_diffrn_reflns_limit_l_max 18
_diffrn_reflns_limit_l_min -16
_diffrn_reflns_number 10458
_diffrn_reflns_theta_full 24.98
_diffrn_reflns_theta_max 24.98
_diffrn_reflns_theta_min 2.87
_exptl_absorpt_coefficient_mu 4.546
_exptl_absorpt_correction_T_max 1.00000
_exptl_absorpt_correction_T_min 0.72322
_exptl_absorpt_correction_type multi-scan
_exptl_crystal_colour yellow
_exptl_crystal_density_diffrn 2.042
_exptl_crystal_density_method 'not measured'
_exptl_crystal_description block
_exptl_crystal_F_000 2688
_exptl_crystal_size_max 0.3
_exptl_crystal_size_mid 0.3
_exptl_crystal_size_min 0.2
_refine_diff_density_max 0.835
_refine_diff_density_min -0.882
_refine_diff_density_rms 0.084
_refine_ls_extinction_method none
_refine_ls_goodness_of_fit_ref 0.999
_refine_ls_hydrogen_treatment mixed
_refine_ls_matrix_type full
_refine_ls_number_parameters 139
_refine_ls_number_reflns 2113
_refine_ls_number_restraints 0
_refine_ls_restrained_S_all 0.999
_refine_ls_R_factor_all 0.0297
_refine_ls_R_factor_gt 0.0245
_refine_ls_shift/su_max 0.000
_refine_ls_shift/su_mean 0.000
_refine_ls_structure_factor_coef Fsqd
_refine_ls_weighting_details 'calc w=1/[\s^2^(Fo^2^)+(0.0308P)^2^+12.9116P] where P=(Fo^2^+2Fc^2^)/3'
_refine_ls_weighting_scheme calc
_refine_ls_wR_factor_gt 0.0587
_refine_ls_wR_factor_ref 0.0617
_reflns_number_gt 1884
_reflns_number_total 2113
_reflns_threshold_expression >2sigma(I)
_cod_data_source_file c5dt00741k2.cif
_cod_data_source_block 4
_cod_depositor_comments
;
The following automatic conversions were performed:

'_symmetry_cell_setting' value 'Orthorhombic' changed to
'orthorhombic' according to
/usr/data/users/saulius/crontab/automatic-downloads/rss-feeds/RSC/lib/dictionaries/cif_core.dic
dictionary named 'cif_core.dic' version 2.4.2 from 2011-04-26.

Automatic conversion script
Id: cif_fix_values 3271 2015-04-21 07:52:19Z andrius 

 Adding full bibliography for 7036390--7036394.cif.
;
_cod_original_cell_volume 4601.8
_cod_original_sg_symbol_H-M Cmca
_cod_database_code 7036394

loop_
_symmetry_equiv_pos_as_xyz
'x, y, z'
'-x, -y+1/2, z+1/2'
'x, -y, -z'
'-x, y+1/2, -z+1/2'
'x+1/2, y+1/2, z'
'-x+1/2, -y+1, z+1/2'
'x+1/2, -y+1/2, -z'
'-x+1/2, y+1, -z+1/2'
'-x, -y, -z'
'x, y-1/2, -z-1/2'
'-x, y, z'
'x, -y-1/2, z-1/2'
'-x+1/2, -y+1/2, -z'
'x+1/2, y, -z-1/2'
'-x+1/2, y+1/2, z'
'x+1/2, -y, z-1/2'

loop_
_atom_site_label
_atom_site_type_symbol
_atom_site_fract_x
_atom_site_fract_y
_atom_site_fract_z
_atom_site_U_iso_or_equiv
_atom_site_adp_type
_atom_site_occupancy
_atom_site_symmetry_multiplicity
_atom_site_calc_flag
_atom_site_refinement_flags
I1 I 0.0000 0.182359(16) 0.05405(2) 0.04144(12) Uani 1 2 d S
I2 I 0.0000 0.024663(16) 0.25279(2) 0.03531(12) Uani 1 2 d S
Cu3 Cu 0.0000 0.05770(3) 0.08055(4) 0.03193(16) Uani 1 2 d S
Cu4 Cu 0.0000 0.14597(3) 0.21759(5) 0.0479(2) Uani 1 2 d S
N3 N 0.12193(18) 0.02346(11) 0.03448(16) 0.0219(6) Uani 1 1 d .
C11 C 0.2764(3) 0.0000 0.0000 0.0231(9) Uani 1 2 d S
C12 C 0.3396(2) 0.04627(16) -0.0529(2) 0.0298(8) Uani 1 1 d .
H12A H 0.3898 0.0615 -0.0156 0.036 Uiso 1 1 calc R
H12B H 0.3685 0.0229 -0.1002 0.036 Uiso 1 1 calc R
C14 C 0.2072(2) 0.03620(14) 0.05501(19) 0.0227(7) Uani 1 1 d .
C15 C 0.1935(3) 0.20898(17) -0.1544(2) 0.0354(8) Uani 1 1 d .
C16 C 0.2731(3) 0.21655(17) -0.1041(3) 0.0426(9) Uani 1 1 d .
H16 H 0.2954 0.2571 -0.0917 0.051 Uiso 1 1 calc R
C21 C 0.1615(3) 0.14850(18) -0.1743(2) 0.0391(9) Uani 1 1 d .
H21 H 0.1077 0.1432 -0.2079 0.047 Uiso 1 1 calc R
C22 C 0.2096(3) 0.09640(17) -0.1439(2) 0.0355(8) Uani 1 1 d .
H22 H 0.1895 0.0559 -0.1594 0.043 Uiso 1 1 calc R
C24 C 0.2881(2) 0.10313(16) -0.0903(2) 0.0288(7) Uani 1 1 d .
C25 C 0.3195(3) 0.16404(17) -0.0720(2) 0.0381(9) Uani 1 1 d .
H25 H 0.3727 0.1696 -0.0375 0.046 Uiso 1 1 calc R
C1 C 0.2344(2) 0.08213(16) 0.1237(2) 0.0326(8) Uani 1 1 d .
H1A H 0.2538 0.1213 0.0975 0.049 Uiso 1 1 calc R
H1B H 0.2855 0.0649 0.1572 0.049 Uiso 1 1 calc R
H1C H 0.1814 0.0898 0.1611 0.049 Uiso 1 1 calc R
C2 C 0.1450(3) 0.26314(19) -0.1897(3) 0.0432(9) Uani 1 1 d .
N1 N 0.1064(3) 0.30487(17) -0.2199(3) 0.0547(9) Uani 1 1 d .

loop_
_atom_site_aniso_label
_atom_site_aniso_U_11
_atom_site_aniso_U_22
_atom_site_aniso_U_33
_atom_site_aniso_U_23
_atom_site_aniso_U_13
_atom_site_aniso_U_12
I1 0.0408(2) 0.02860(19) 0.0549(2) 0.00272(16) 0.000 0.000
I2 0.0391(2) 0.0362(2) 0.03054(18) 0.00366(14) 0.000 0.000
Cu3 0.0217(3) 0.0350(3) 0.0391(3) -0.0110(3) 0.000 0.000
Cu4 0.0482(4) 0.0372(4) 0.0584(4) -0.0124(3) 0.000 0.000
N3 0.0216(14) 0.0213(13) 0.0228(13) -0.0025(11) -0.0010(11) 0.0012(11)
C11 0.022(2) 0.020(2) 0.027(2) -0.0002(19) 0.000 0.000
C12 0.0246(17) 0.0276(17) 0.0373(18) 0.0049(16) 0.0035(14) -0.0038(14)
C14 0.0244(17) 0.0200(15) 0.0236(15) 0.0014(13) 0.0014(13) -0.0015(13)
C15 0.038(2) 0.0309(19) 0.0369(19) 0.0084(16) 0.0024(17) 0.0038(16)
C16 0.050(2) 0.0256(18) 0.052(2) 0.0022(17) -0.007(2) -0.0015(17)
C21 0.036(2) 0.043(2) 0.0379(19) 0.0119(18) -0.0071(17) -0.0043(18)
C22 0.041(2) 0.0282(18) 0.0377(19) 0.0045(16) -0.0018(16) -0.0066(16)
C24 0.0286(17) 0.0270(17) 0.0308(17) 0.0057(15) 0.0064(15) -0.0009(15)
C25 0.037(2) 0.0306(19) 0.047(2) 0.0045(17) -0.0076(17) -0.0046(16)
C1 0.0304(18) 0.0318(18) 0.0356(18) -0.0091(16) -0.0024(15) -0.0010(15)
C2 0.046(2) 0.038(2) 0.046(2) 0.0052(19) -0.0031(19) 0.0071(19)
N1 0.054(2) 0.042(2) 0.068(2) 0.0096(19) -0.0128(19) 0.0084(18)

loop_
_atom_type_symbol
_atom_type_description
_atom_type_scat_dispersion_real
_atom_type_scat_dispersion_imag
_atom_type_scat_source
C C 0.0033 0.0016 'International Tables Vol C Tables 4.2.6.8 and 6.1.1.4'
H H 0.0000 0.0000 'International Tables Vol C Tables 4.2.6.8 and 6.1.1.4'
N N 0.0061 0.0033 'International Tables Vol C Tables 4.2.6.8 and 6.1.1.4'
Cu Cu 0.3201 1.2651 'International Tables Vol C Tables 4.2.6.8 and 6.1.1.4'
I I -0.4742 1.8119 'International Tables Vol C Tables 4.2.6.8 and 6.1.1.4'

loop_
_geom_angle_atom_site_label_1
_geom_angle_atom_site_label_2
_geom_angle_atom_site_label_3
_geom_angle
_geom_angle_site_symmetry_1
_geom_angle_site_symmetry_3
Cu4 I1 Cu3 64.25(2) . .
Cu4 I2 Cu3 63.32(2) . .
N3 Cu3 N3 119.37(14) . 11
N3 Cu3 I1 107.51(7) . .
N3 Cu3 I1 107.51(7) 11 .
N3 Cu3 I2 104.57(7) . .
N3 Cu3 I2 104.57(7) 11 .
I1 Cu3 I2 113.53(2) . .
N3 Cu3 Cu4 120.23(7) . .
N3 Cu3 Cu4 120.23(7) 11 .
I1 Cu3 Cu4 57.51(2) . .
I2 Cu3 Cu4 56.01(2) . .
N1 Cu4 N1 93.8(2) 12_566 2
N1 Cu4 I2 113.10(10) 12_566 .
N1 Cu4 I2 113.10(10) 2 .
N1 Cu4 I1 107.48(11) 12_566 .
N1 Cu4 I1 107.48(11) 2 .
I2 Cu4 I1 118.90(3) . .
N1 Cu4 Cu3 132.85(11) 12_566 .
N1 Cu4 Cu3 132.85(11) 2 .
I2 Cu4 Cu3 60.66(2) . .
I1 Cu4 Cu3 58.24(2) . .
C14 N3 N3 108.90(18) . 3
C14 N3 Cu3 130.8(2) . .
N3 N3 Cu3 120.28(7) 3 .
C14 C11 C14 98.5(3) . 3
C14 C11 C12 110.79(17) . .
C14 C11 C12 113.47(17) 3 .
C14 C11 C12 113.47(17) . 3
C14 C11 C12 110.79(17) 3 3
C12 C11 C12 109.5(4) . 3
C24 C12 C11 114.5(3) . .
N3 C14 C1 124.0(3) . .
N3 C14 C11 111.8(3) . .
C1 C14 C11 124.2(3) . .
C16 C15 C21 119.9(3) . .
C16 C15 C2 120.9(3) . .
C21 C15 C2 119.2(3) . .
C15 C16 C25 120.1(3) . .
C22 C21 C15 119.7(3) . .
C21 C22 C24 121.2(3) . .
C25 C24 C22 118.1(3) . .
C25 C24 C12 119.8(3) . .
C22 C24 C12 122.0(3) . .
C16 C25 C24 121.0(4) . .
N1 C2 C15 177.8(4) . .
C2 N1 Cu4 158.5(4) . 2_554

loop_
_geom_bond_atom_site_label_1
_geom_bond_atom_site_label_2
_geom_bond_distance
_geom_bond_site_symmetry_2
I1 Cu4 2.6339(9) .
I1 Cu3 2.6548(7) .
I2 Cu4 2.6097(8) .
I2 Cu3 2.7437(7) .
Cu3 N3 2.004(3) .
Cu3 N3 2.004(3) 11
Cu3 Cu4 2.8124(9) .
Cu4 N1 2.069(4) 12_566
Cu4 N1 2.069(4) 2
N3 C14 1.279(4) .
N3 N3 1.450(5) 3
C11 C14 1.504(4) .
C11 C14 1.504(4) 3
C11 C12 1.555(4) .
C11 C12 1.555(4) 3
C12 C24 1.516(5) .
C14 C1 1.485(4) .
C15 C16 1.379(5) .
C15 C21 1.385(5) .
C15 C2 1.438(5) .
C16 C25 1.379(5) .
C21 C22 1.374(5) .
C22 C24 1.394(5) .
C24 C25 1.386(5) .
C2 N1 1.135(5) .
N1 Cu4 2.069(4) 2_554
